data_7710831
loop_
_publ_author_name
'Burt, Liam K.'
'Dewhurst, Rian D.'
'Hill, Anthony F.'
'Kong, Richard Y.'
'Nahon, Emily E.'
'Onn, Chee S.'

_publ_section_title
;
 Heterobimetallic \m2-halocarbyne complexes
;
_journal_name_full 'Dalton Transactions'
_journal_paper_doi 10.1039/D2DT01558G
_journal_year 2022
_chemical_formula_moiety 'C54 H52 B Cl N6 O2 P2 Pt W'
_chemical_formula_sum 'C54 H52 B Cl N6 O2 P2 Pt W'
_chemical_formula_weight 1304.15
_space_group_crystal_system monoclinic
_space_group_IT_number 14
_space_group_name_Hall '-P 2yn'
_space_group_name_H-M_alt 'P 1 21/n 1'
_atom_sites_solution_hydrogens mixed
_atom_sites_solution_primary dual
_audit_creation_date 2020-10-27
_audit_creation_method
;
Olex2 1.2
(compiled 2018.05.29 svn.r3508 for OlexSys, GUI svn.r5506)
;
_audit_update_record
;
2022-05-15 deposited with the CCDC.	2022-07-27 downloaded from the CCDC.
;
_cell_angle_alpha 90
_cell_angle_beta 98.4300(10)
_cell_angle_gamma 90
_cell_formula_units_Z 4
_cell_length_a 9.56140(10)
_cell_length_b 22.6311(2)
_cell_length_c 23.3107(3)
_cell_measurement_reflns_used 17095
_cell_measurement_temperature 150.00(10)
_cell_measurement_theta_max 73.5690
_cell_measurement_theta_min 3.8270
_cell_volume 4989.59(9)
_computing_cell_refinement 'CrysAlisPro 1.171.40.82a (Rigaku OD, 2020)'
_computing_data_collection 'CrysAlisPro 1.171.40.82a (Rigaku OD, 2020)'
_computing_data_reduction 'CrysAlisPro 1.171.40.82a (Rigaku OD, 2020)'
_computing_molecular_graphics 'Olex2 (Dolomanov et al., 2009)'
_computing_publication_material 'Olex2 (Dolomanov et al., 2009)'
_computing_structure_refinement 'ShelXL (Sheldrick, 2015)'
_computing_structure_solution 'ShelXT (Sheldrick, 2015)'
_diffrn_ambient_environment N~2~
_diffrn_ambient_temperature 150.00(10)
_diffrn_detector 'CCD plate'
_diffrn_detector_area_resol_mean 8.1297
_diffrn_detector_type EosS2
_diffrn_measured_fraction_theta_full 0.998
_diffrn_measured_fraction_theta_max 0.983
_diffrn_measurement_details
;
List of Runs (angles in degrees, time in seconds):

  # Type    Start    End  Width  t~exp~   \w     \q     \k     \f   Frames
#--------------------------------------------------------------------------
  1  \w   -104.00 -20.00   1.00    5.91    --  -37.19 -57.00-120.00   84
  2  \w     27.00  91.00   1.00    5.91    --   37.19-125.00  30.00   64
  3  \w    -30.00  54.00   1.00    5.91    --   37.19 -57.00-180.00   84
  4  \w      6.00  76.00   1.00    5.91    --   37.19 -99.00 120.00   70
  5  \w     18.00 106.00   1.00    5.91    --   37.19  38.00 120.00   88
  6  \w    103.00 178.00   1.00   23.64    --  111.00  77.00  60.00   75
  7  \w    103.00 178.00   1.00   23.64    --  111.00  77.00 -90.00   75
  8  \w    103.00 178.00   1.00   23.64    --  111.00  77.00   0.00   75
  9  \w     43.00 128.00   1.00   23.64    --  111.00 -50.00  30.00   85
 10  \w     43.00 128.00   1.00   23.64    --  111.00 -50.00 -60.00   85
 11  \w     42.00 106.00   1.00   23.64    --  111.00 -92.00 -30.00   64
 12  \w     41.00 109.00   1.00   23.64    --  111.00-111.00  60.00   68
 13  \w    103.00 178.00   1.00   23.64    --  111.00  77.00  30.00   75
 14  \w   -104.00 -20.00   1.00    5.91    --  -37.19 -57.00  60.00   84
 15  \w   -104.00 -20.00   1.00    5.91    --  -37.19 -57.00 -30.00   84
 16  \w   -105.00 -57.00   1.00    5.91    --  -37.19-155.00-177.00   48
 17  \w    -30.00  54.00   1.00    5.91    --   37.19 -57.00  30.00   84
 18  \w     19.00 106.00   1.00    5.91    --   37.19  39.00-158.00   87
 19  \w     94.00 178.00   1.00   23.64    --  111.00  50.00 -30.00   84
 20  \w     65.00 178.00   1.00   23.64    --  111.00  12.00-180.00  113
 21  \w     86.00 113.00   1.00   23.64    --  111.00  25.00-120.00   27
;
_diffrn_measurement_device 'four-circle diffractometer'
_diffrn_measurement_device_type 'SuperNova, Dual, Cu at home/near, EosS2'
_diffrn_measurement_method '\w scans'
_diffrn_orient_matrix_type 'CrysAlisPro convention (1999,Acta A55,543-557)'
_diffrn_orient_matrix_UB_11 -0.0494375000
_diffrn_orient_matrix_UB_12 0.0629647000
_diffrn_orient_matrix_UB_13 -0.0180306000
_diffrn_orient_matrix_UB_21 0.1448210000
_diffrn_orient_matrix_UB_22 0.0245862000
_diffrn_orient_matrix_UB_23 0.0271925000
_diffrn_orient_matrix_UB_31 0.0555821000
_diffrn_orient_matrix_UB_32 -0.0080096000
_diffrn_orient_matrix_UB_33 -0.0583337000
_diffrn_radiation_monochromator mirror
_diffrn_radiation_probe x-ray
_diffrn_radiation_type CuK\a
_diffrn_radiation_wavelength 1.54184
_diffrn_reflns_av_R_equivalents 0.0336
_diffrn_reflns_av_unetI/netI 0.0328
_diffrn_reflns_Laue_measured_fraction_full 0.998
_diffrn_reflns_Laue_measured_fraction_max 0.983
_diffrn_reflns_limit_h_max 11
_diffrn_reflns_limit_h_min -11
_diffrn_reflns_limit_k_max 28
_diffrn_reflns_limit_k_min -28
_diffrn_reflns_limit_l_max 24
_diffrn_reflns_limit_l_min -28
_diffrn_reflns_number 35306
_diffrn_reflns_point_group_measured_fraction_full 0.998
_diffrn_reflns_point_group_measured_fraction_max 0.983
_diffrn_reflns_theta_full 67.684
_diffrn_reflns_theta_max 73.965
_diffrn_reflns_theta_min 3.834
_diffrn_source 'micro-focus sealed X-ray tube'
_diffrn_source_type 'SuperNova (Cu) X-ray Source'
_exptl_absorpt_coefficient_mu 10.845
_exptl_absorpt_correction_T_max 0.691
_exptl_absorpt_correction_T_min 0.497
_exptl_absorpt_correction_type analytical
_exptl_absorpt_process_details
;
CrysAlisPro 1.171.40.82a (Rigaku Oxford Diffraction, 2020)
Analytical numeric absorption correction using a multifaceted crystal
model based on expressions derived by R.C. Clark & J.S. Reid.
(Clark, R. C. & Reid, J. S. (1995). Acta Cryst. A51, 887-897)
Empirical absorption correction using spherical harmonics,
implemented in SCALE3 ABSPACK scaling algorithm.
;
_exptl_crystal_colour 'clear light yellow'
_exptl_crystal_density_diffrn 1.736
_exptl_crystal_description plate
_exptl_crystal_F_000 2552
_exptl_crystal_recrystallization_method 'Re-crystallisation from solvent: CH2Cl2, n-hexane'
_exptl_crystal_size_max 0.1
_exptl_crystal_size_mid 0.061
_exptl_crystal_size_min 0.048
_refine_diff_density_max 1.036
_refine_diff_density_min -1.265
_refine_diff_density_rms 0.139
_refine_ls_extinction_method none
_refine_ls_goodness_of_fit_ref 1.049
_refine_ls_hydrogen_treatment mixed
_refine_ls_matrix_type full
_refine_ls_number_parameters 623
_refine_ls_number_reflns 9939
_refine_ls_number_restraints 0
_refine_ls_restrained_S_all 1.049
_refine_ls_R_factor_all 0.0385
_refine_ls_R_factor_gt 0.0324
_refine_ls_shift/su_max 0.004
_refine_ls_shift/su_mean 0.000
_refine_ls_structure_factor_coef Fsqd
_refine_ls_weighting_details 'w=1/[\s^2^(Fo^2^)+(0.0495P)^2^+8.5100P] where P=(Fo^2^+2Fc^2^)/3'
_refine_ls_weighting_scheme calc
_refine_ls_wR_factor_gt 0.0811
_refine_ls_wR_factor_ref 0.0855
_reflns_Friedel_coverage 0.000
_reflns_number_gt 8797
_reflns_number_total 9939
_reflns_threshold_expression 'I > 2\s(I)'
_cod_data_source_file d2dt01558g2.cif
_cod_data_source_block en002_faces
_cod_database_code 7710831
_publcif_datablock.id {5fb79d76-a625-41f0-8d38-e28c7c2a664d}

_shelx_shelxl_version_number 2016/6
_chemical_oxdiff_formula C54H52BClN6O2P2PtW
_chemical_oxdiff_usercomment 'Picked from flask of material, carbido?'
_shelx_space_group_comment
;
The symmetry employed for this shelxl refinement is uniquely defined
by the following loop, which should always be used as a source of
symmetry information in preference to the above space-group names.
They are only intended as comments.
;
_shelx_estimated_absorpt_t_max 0.624
_shelx_estimated_absorpt_t_min 0.410
_reflns_odcompleteness_completeness 99.53
_reflns_odcompleteness_iscentric 1
_reflns_odcompleteness_theta 69.95
_olex2_refinement_description
;
1. Fixed Uiso
 At 1.2 times of:
  All C(H) groups
 At 1.5 times of:
  All C(H,H,H) groups
2.a Aromatic/amide H refined with riding coordinates:
 C6(H6), C11(H11), C16(H16), C21(H21), C22(H22), C23(H23), C24(H24), C25(H25),
 C31(H31), C32(H32), C33(H33), C34(H34), C35(H35), C41(H41), C42(H42), C43(H43),
  C44(H44), C45(H45), C51(H51), C52(H52), C53(H53), C54(H54), C55(H55),
 C61(H61), C62(H62), C63(H63), C64(H64), C65(H65), C71(H71), C72(H72), C73(H73),
  C74(H74), C75(H75)
2.b Idealised Me refined as rotating group:
 C4(H4A,H4B,H4C), C8(H8A,H8B,H8C), C9(H9A,H9B,H9C), C13(H13A,H13B,H13C),
 C14(H14A,H14B,H14C), C18(H18A,H18B,H18C)
;
_ins_header
;
TITL EN002_faces in P2(1)/n 
REM P2(1)/n (#14 in standard setting)
CELL 1.54184   9.561418  22.631084  23.310674  90.0000  98.4300  90.0000
ZERR    4.00   0.000094   0.000237   0.000255   0.0000   0.0010   0.0000
LATT  1
SYMM -x+1/2, y+1/2,-z+1/2 
SFAC C H B N O P Cl W Pt
UNIT 216.00 208.00 4.00 24.00 8.00 8.00 4.00 4.00 4.00
TREF
HKLF 4
END
;
_olex2_submission_special_instructions 'No special instructions were received'
_oxdiff_exptl_absorpt_empirical_details
;
Empirical correction (ABSPACK) includes:
- Absorption correction using spherical harmonics
- Frame scaling
;
_oxdiff_exptl_absorpt_empirical_full_max 1.406
_oxdiff_exptl_absorpt_empirical_full_min 0.813
_publcif_funding_html
;
;

loop_
_space_group_symop_operation_xyz
'x, y, z'
'-x+1/2, y+1/2, -z+1/2'
'-x, -y, -z'
'x-1/2, -y-1/2, z-1/2'

loop_
_atom_site_label
_atom_site_type_symbol
_atom_site_fract_x
_atom_site_fract_y
_atom_site_fract_z
_atom_site_U_iso_or_equiv
_atom_site_adp_type
_atom_site_occupancy
_atom_site_site_symmetry_order
_atom_site_calc_flag
_atom_site_refinement_flags_posn
_atom_site_refinement_flags_adp
_atom_site_refinement_flags_occupancy
_atom_site_disorder_assembly
_atom_site_disorder_group
Pt1 Pt 0.74417(2) 0.80460(2) 0.67320(2) 0.01473(6) Uani 1 1 d . . . . .
W1 W 0.89868(2) 0.67225(2) 0.60703(2) 0.01445(6) Uani 1 1 d . . . . .
P1 P 0.65377(11) 0.75183(5) 0.74491(5) 0.0176(2) Uani 1 1 d . . . . .
P2 P 0.75545(11) 0.87008(4) 0.59725(4) 0.0153(2) Uani 1 1 d . . . . .
O1 O 0.7659(4) 0.70815(15) 0.48122(14) 0.0295(8) Uani 1 1 d . . . . .
O2 O 1.1522(4) 0.76064(16) 0.61295(17) 0.0354(9) Uani 1 1 d . . . . .
N1 N 1.0326(4) 0.60354(15) 0.56580(16) 0.0191(7) Uani 1 1 d . . . . .
N2 N 1.0396(4) 0.54643(15) 0.58603(16) 0.0180(7) Uani 1 1 d . . . . .
N3 N 0.7485(4) 0.59644(16) 0.59851(16) 0.0197(7) Uani 1 1 d . . . . .
N4 N 0.7936(4) 0.54012(15) 0.61261(16) 0.0189(7) Uani 1 1 d . . . . .
N5 N 0.9985(4) 0.62496(15) 0.68654(15) 0.0177(7) Uani 1 1 d . . . . .
N6 N 1.0005(4) 0.56432(15) 0.68848(16) 0.0191(7) Uani 1 1 d . . . . .
C1 C 0.8060(4) 0.73352(19) 0.63738(18) 0.0208(9) Uani 1 1 d . . . . .
C2 C 0.8152(5) 0.69819(18) 0.5278(2) 0.0201(9) Uani 1 1 d . . . . .
C3 C 1.0579(5) 0.7283(2) 0.61060(19) 0.0257(10) Uani 1 1 d . . . . .
C4 C 1.1373(5) 0.6631(2) 0.4930(2) 0.0287(10) Uani 1 1 d . . . . .
H4A H 1.045934 0.678417 0.477508 0.043 Uiso 1 1 calc GR . . . .
H4B H 1.189500 0.654537 0.461807 0.043 Uiso 1 1 calc GR . . . .
H4C H 1.187715 0.691944 0.518298 0.043 Uiso 1 1 calc GR . . . .
C5 C 1.1199(5) 0.6074(2) 0.5266(2) 0.0227(9) Uani 1 1 d . . . . .
C6 C 1.1850(5) 0.5529(2) 0.5217(2) 0.0245(9) Uani 1 1 d . . . . .
H6 H 1.250812 0.543681 0.497403 0.029 Uiso 1 1 calc R . . . .
C7 C 1.1328(4) 0.51525(19) 0.56001(19) 0.0198(8) Uani 1 1 d . . . . .
C8 C 1.1680(5) 0.4519(2) 0.5724(2) 0.0301(11) Uani 1 1 d . . . . .
H8A H 1.222296 0.448383 0.610267 0.045 Uiso 1 1 calc GR . . . .
H8B H 1.221984 0.436956 0.543919 0.045 Uiso 1 1 calc GR . . . .
H8C H 1.082208 0.429500 0.570925 0.045 Uiso 1 1 calc GR . . . .
C9 C 0.5224(5) 0.6461(2) 0.5589(2) 0.0328(11) Uani 1 1 d . . . . .
H9A H 0.558090 0.679730 0.581607 0.049 Uiso 1 1 calc GR . . . .
H9B H 0.426373 0.638768 0.564462 0.049 Uiso 1 1 calc GR . . . .
H9C H 0.525769 0.653886 0.518661 0.049 Uiso 1 1 calc GR . . . .
C10 C 0.6111(5) 0.5931(2) 0.5777(2) 0.0238(9) Uani 1 1 d . . . . .
C11 C 0.5673(5) 0.5346(2) 0.5786(2) 0.0266(10) Uani 1 1 d . . . . .
H11 H 0.476919 0.520172 0.566229 0.032 Uiso 1 1 calc R . . . .
C12 C 0.6849(5) 0.5022(2) 0.60164(19) 0.0238(9) Uani 1 1 d . . . . .
C13 C 0.6943(6) 0.4379(2) 0.6163(2) 0.0314(11) Uani 1 1 d . . . . .
H13A H 0.779790 0.421910 0.605532 0.047 Uiso 1 1 calc GR . . . .
H13B H 0.614357 0.417634 0.595521 0.047 Uiso 1 1 calc GR . . . .
H13C H 0.694995 0.432920 0.657220 0.047 Uiso 1 1 calc GR . . . .
C14 C 1.0851(5) 0.7074(2) 0.7526(2) 0.0236(9) Uani 1 1 d . . . . .
H14A H 1.167986 0.720804 0.737611 0.035 Uiso 1 1 calc GR . . . .
H14B H 1.098149 0.712687 0.793891 0.035 Uiso 1 1 calc GR . . . .
H14C H 1.004727 0.729930 0.735305 0.035 Uiso 1 1 calc GR . . . .
C15 C 1.0612(5) 0.6436(2) 0.73850(19) 0.0209(9) Uani 1 1 d . . . . .
C16 C 1.1034(5) 0.5951(2) 0.7737(2) 0.0265(10) Uani 1 1 d . . . . .
H16 H 1.149073 0.595864 0.811800 0.032 Uiso 1 1 calc R . . . .
C17 C 1.0637(5) 0.5460(2) 0.7409(2) 0.0221(9) Uani 1 1 d . . . . .
C18 C 1.0858(6) 0.4821(2) 0.7554(2) 0.0336(12) Uani 1 1 d . . . . .
H18A H 0.997447 0.461459 0.746899 0.050 Uiso 1 1 calc GR . . . .
H18B H 1.121695 0.478057 0.795864 0.050 Uiso 1 1 calc GR . . . .
H18C H 1.152431 0.465668 0.732731 0.050 Uiso 1 1 calc GR . . . .
C20 C 0.7657(5) 0.7470(2) 0.81506(19) 0.0226(9) Uani 1 1 d . . . . .
C21 C 0.7462(5) 0.7032(2) 0.8553(2) 0.0316(11) Uani 1 1 d . . . . .
H21 H 0.677371 0.674393 0.845832 0.038 Uiso 1 1 calc R . . . .
C22 C 0.8290(6) 0.7026(3) 0.9094(2) 0.0375(13) Uani 1 1 d . . . . .
H22 H 0.817060 0.672743 0.935760 0.045 Uiso 1 1 calc R . . . .
C23 C 0.9295(6) 0.7463(3) 0.9244(2) 0.0360(12) Uani 1 1 d . . . . .
H23 H 0.982761 0.746525 0.961121 0.043 Uiso 1 1 calc R . . . .
C24 C 0.9503(6) 0.7894(2) 0.8845(2) 0.0346(12) Uani 1 1 d . . . . .
H24 H 1.019027 0.818271 0.894037 0.042 Uiso 1 1 calc R . . . .
C25 C 0.8687(5) 0.7897(2) 0.8303(2) 0.0260(10) Uani 1 1 d . . . . .
H25 H 0.883166 0.818895 0.803726 0.031 Uiso 1 1 calc R . . . .
C30 C 0.5934(5) 0.67589(19) 0.7294(2) 0.0227(9) Uani 1 1 d . . . . .
C31 C 0.6873(6) 0.6291(2) 0.7392(2) 0.0326(11) Uani 1 1 d . . . . .
H31 H 0.782289 0.636162 0.752612 0.039 Uiso 1 1 calc R . . . .
C32 C 0.6389(7) 0.5718(2) 0.7287(3) 0.0422(15) Uani 1 1 d . . . . .
H32 H 0.701244 0.540276 0.736756 0.051 Uiso 1 1 calc R . . . .
C33 C 0.4993(8) 0.5609(3) 0.7066(3) 0.0516(18) Uani 1 1 d . . . . .
H33 H 0.468034 0.522270 0.699560 0.062 Uiso 1 1 calc R . . . .
C34 C 0.4063(7) 0.6076(3) 0.6948(3) 0.0484(16) Uani 1 1 d . . . . .
H34 H 0.312688 0.600375 0.679154 0.058 Uiso 1 1 calc R . . . .
C35 C 0.4517(6) 0.6652(2) 0.7064(3) 0.0367(12) Uani 1 1 d . . . . .
H35 H 0.388680 0.696494 0.698855 0.044 Uiso 1 1 calc R . . . .
C40 C 0.4951(5) 0.78973(19) 0.76156(19) 0.0186(8) Uani 1 1 d . . . . .
C41 C 0.4005(5) 0.8134(2) 0.7157(2) 0.0228(9) Uani 1 1 d . . . . .
H41 H 0.420958 0.811033 0.677977 0.027 Uiso 1 1 calc R . . . .
C42 C 0.2769(5) 0.8402(2) 0.7263(2) 0.0273(10) Uani 1 1 d . . . . .
H42 H 0.214192 0.855671 0.695745 0.033 Uiso 1 1 calc R . . . .
C43 C 0.2464(5) 0.8439(2) 0.7829(2) 0.0292(10) Uani 1 1 d . . . . .
H43 H 0.162873 0.861620 0.790005 0.035 Uiso 1 1 calc R . . . .
C44 C 0.3396(5) 0.8215(2) 0.8282(2) 0.0283(10) Uani 1 1 d . . . . .
H44 H 0.319025 0.824523 0.865875 0.034 Uiso 1 1 calc R . . . .
C45 C 0.4652(5) 0.7942(2) 0.8181(2) 0.0239(9) Uani 1 1 d . . . . .
H45 H 0.528015 0.779096 0.848880 0.029 Uiso 1 1 calc R . . . .
C50 C 0.8734(4) 0.93444(19) 0.60978(19) 0.0189(8) Uani 1 1 d . . . . .
C51 C 0.9665(5) 0.9393(2) 0.6610(2) 0.0259(10) Uani 1 1 d . . . . .
H51 H 0.971298 0.909891 0.689111 0.031 Uiso 1 1 calc R . . . .
C52 C 1.0521(6) 0.9886(3) 0.6695(2) 0.0373(12) Uani 1 1 d . . . . .
H52 H 1.115376 0.992255 0.703670 0.045 Uiso 1 1 calc R . . . .
C53 C 1.0455(6) 1.0327(3) 0.6282(3) 0.0422(14) Uani 1 1 d . . . . .
H53 H 1.102309 1.066040 0.634881 0.051 Uiso 1 1 calc R . . . .
C54 C 0.9530(6) 1.0267(2) 0.5766(3) 0.0402(13) Uani 1 1 d . . . . .
H54 H 0.948758 1.055725 0.548163 0.048 Uiso 1 1 calc R . . . .
C55 C 0.8678(6) 0.9775(2) 0.5678(2) 0.0312(11) Uani 1 1 d . . . . .
H55 H 0.806128 0.973356 0.533272 0.037 Uiso 1 1 calc R . . . .
C60 C 0.5741(4) 0.8978(2) 0.58350(18) 0.0195(8) Uani 1 1 d . . . . .
C61 C 0.5378(5) 0.9571(2) 0.5878(2) 0.0308(11) Uani 1 1 d . . . . .
H61 H 0.607936 0.985462 0.596944 0.037 Uiso 1 1 calc R . . . .
C62 C 0.3957(6) 0.9737(3) 0.5785(3) 0.0420(14) Uani 1 1 d . . . . .
H62 H 0.371142 1.013300 0.581243 0.050 Uiso 1 1 calc R . . . .
C63 C 0.2916(6) 0.9317(3) 0.5652(2) 0.0417(14) Uani 1 1 d . . . . .
H63 H 0.197092 0.943019 0.559032 0.050 Uiso 1 1 calc R . . . .
C64 C 0.3273(5) 0.8728(3) 0.5610(2) 0.0358(12) Uani 1 1 d . . . . .
H64 H 0.256825 0.844647 0.551898 0.043 Uiso 1 1 calc R . . . .
C65 C 0.4673(5) 0.8559(2) 0.5703(2) 0.0282(10) Uani 1 1 d . . . . .
H65 H 0.490709 0.816176 0.567658 0.034 Uiso 1 1 calc R . . . .
C70 C 0.7913(5) 0.84928(18) 0.52512(18) 0.0181(8) Uani 1 1 d . . . . .
C71 C 0.6909(5) 0.8513(2) 0.4757(2) 0.0259(10) Uani 1 1 d . . . . .
H71 H 0.598363 0.861993 0.478688 0.031 Uiso 1 1 calc R . . . .
C72 C 0.7279(6) 0.8374(2) 0.4220(2) 0.0321(11) Uani 1 1 d . . . . .
H72 H 0.659630 0.838658 0.389211 0.039 Uiso 1 1 calc R . . . .
C73 C 0.8640(7) 0.8217(2) 0.4167(2) 0.0363(13) Uani 1 1 d . . . . .
H73 H 0.887660 0.812090 0.380504 0.044 Uiso 1 1 calc R . . . .
C74 C 0.9663(6) 0.8202(2) 0.4655(2) 0.0315(11) Uani 1 1 d . . . . .
H74 H 1.059022 0.810415 0.461857 0.038 Uiso 1 1 calc R . . . .
C75 C 0.9307(5) 0.8334(2) 0.5200(2) 0.0259(10) Uani 1 1 d . . . . .
H75 H 0.999054 0.831718 0.552711 0.031 Uiso 1 1 calc R . . . .
B1 B 0.9514(5) 0.5279(2) 0.6337(2) 0.0190(9) Uani 1 1 d . . . . .
H1 H 0.965(5) 0.480(2) 0.642(2) 0.015(12) Uiso 1 1 d . . . . .
Cl1 Cl 0.70976(12) 0.89279(4) 0.72757(5) 0.0248(2) Uani 1 1 d . . . . .

loop_
_atom_site_aniso_label
_atom_site_aniso_U_11
_atom_site_aniso_U_22
_atom_site_aniso_U_33
_atom_site_aniso_U_23
_atom_site_aniso_U_13
_atom_site_aniso_U_12
Pt1 0.01928(9) 0.01481(9) 0.01068(9) 0.00088(6) 0.00414(6) 0.00085(6)
W1 0.01761(10) 0.01326(9) 0.01256(10) -0.00027(6) 0.00244(7) -0.00013(6)
P1 0.0205(5) 0.0195(5) 0.0138(5) 0.0040(4) 0.0057(4) 0.0005(4)
P2 0.0193(5) 0.0159(4) 0.0108(5) 0.0024(4) 0.0020(4) -0.0003(4)
O1 0.041(2) 0.0293(17) 0.0149(16) 0.0045(13) -0.0057(14) -0.0060(15)
O2 0.0323(19) 0.0360(19) 0.036(2) 0.0052(16) -0.0020(15) -0.0208(16)
N1 0.0235(18) 0.0157(16) 0.0186(18) -0.0028(14) 0.0050(14) 0.0008(14)
N2 0.0220(17) 0.0146(16) 0.0173(17) -0.0008(13) 0.0020(14) 0.0013(13)
N3 0.0217(18) 0.0172(16) 0.0202(18) 0.0020(14) 0.0030(14) -0.0050(14)
N4 0.0209(18) 0.0150(16) 0.0203(18) 0.0003(14) 0.0019(14) -0.0024(13)
N5 0.0218(17) 0.0181(16) 0.0124(17) 0.0014(13) 0.0003(13) 0.0024(13)
N6 0.0248(18) 0.0163(16) 0.0155(17) 0.0023(14) 0.0002(14) -0.0024(14)
C1 0.022(2) 0.024(2) 0.015(2) 0.0087(17) -0.0032(16) -0.0099(17)
C2 0.024(2) 0.0157(19) 0.022(2) -0.0011(16) 0.0072(18) -0.0028(15)
C3 0.038(3) 0.025(2) 0.013(2) -0.0018(17) 0.0007(18) 0.008(2)
C4 0.029(2) 0.031(2) 0.028(3) 0.007(2) 0.014(2) 0.0024(19)
C5 0.022(2) 0.026(2) 0.019(2) 0.0011(18) -0.0004(17) -0.0019(17)
C6 0.024(2) 0.030(2) 0.020(2) -0.0046(18) 0.0037(17) 0.0052(18)
C7 0.0164(19) 0.024(2) 0.019(2) -0.0047(17) 0.0016(15) 0.0001(16)
C8 0.029(2) 0.024(2) 0.036(3) -0.007(2) 0.000(2) 0.0068(19)
C9 0.019(2) 0.034(3) 0.043(3) 0.014(2) 0.001(2) -0.0008(19)
C10 0.020(2) 0.029(2) 0.022(2) 0.0041(18) 0.0020(17) -0.0007(18)
C11 0.019(2) 0.034(2) 0.026(2) 0.004(2) 0.0010(18) -0.0081(18)
C12 0.030(2) 0.024(2) 0.017(2) -0.0006(17) 0.0036(18) -0.0094(18)
C13 0.043(3) 0.024(2) 0.029(3) 0.001(2) 0.007(2) -0.012(2)
C14 0.027(2) 0.025(2) 0.018(2) -0.0065(17) -0.0006(18) -0.0013(17)
C15 0.023(2) 0.024(2) 0.016(2) -0.0025(17) 0.0041(17) -0.0008(17)
C16 0.030(2) 0.034(2) 0.014(2) -0.0003(19) -0.0028(17) -0.0008(19)
C17 0.025(2) 0.023(2) 0.018(2) 0.0040(17) 0.0022(17) -0.0006(17)
C18 0.042(3) 0.026(2) 0.029(3) 0.012(2) -0.007(2) -0.003(2)
C20 0.019(2) 0.035(2) 0.014(2) 0.0030(18) 0.0045(16) 0.0072(18)
C21 0.027(2) 0.044(3) 0.025(3) 0.013(2) 0.007(2) 0.004(2)
C22 0.034(3) 0.055(3) 0.024(3) 0.016(2) 0.004(2) 0.011(2)
C23 0.035(3) 0.048(3) 0.023(3) -0.003(2) -0.003(2) 0.017(2)
C24 0.037(3) 0.036(3) 0.027(3) -0.010(2) -0.006(2) 0.011(2)
C25 0.029(2) 0.027(2) 0.022(2) -0.0007(19) 0.0019(19) 0.0065(18)
C30 0.031(2) 0.016(2) 0.024(2) -0.0001(17) 0.0151(19) -0.0033(17)
C31 0.040(3) 0.031(3) 0.030(3) 0.007(2) 0.019(2) 0.004(2)
C32 0.070(4) 0.024(2) 0.041(3) 0.005(2) 0.037(3) 0.005(3)
C33 0.083(5) 0.031(3) 0.052(4) -0.011(3) 0.047(4) -0.017(3)
C34 0.051(4) 0.044(3) 0.058(4) -0.018(3) 0.032(3) -0.019(3)
C35 0.038(3) 0.034(3) 0.042(3) -0.009(2) 0.016(2) -0.006(2)
C40 0.022(2) 0.0198(19) 0.015(2) 0.0004(16) 0.0056(16) -0.0007(16)
C41 0.024(2) 0.028(2) 0.016(2) 0.0024(18) 0.0033(17) 0.0025(18)
C42 0.025(2) 0.025(2) 0.031(3) 0.000(2) 0.0011(19) 0.0001(18)
C43 0.025(2) 0.023(2) 0.042(3) -0.007(2) 0.011(2) 0.0014(18)
C44 0.032(3) 0.031(2) 0.024(2) -0.006(2) 0.013(2) -0.005(2)
C45 0.026(2) 0.025(2) 0.021(2) 0.0023(18) 0.0040(18) 0.0034(17)
C50 0.020(2) 0.0184(19) 0.018(2) -0.0022(16) 0.0030(16) -0.0022(16)
C51 0.021(2) 0.029(2) 0.027(2) -0.0020(19) 0.0038(18) -0.0030(18)
C52 0.034(3) 0.048(3) 0.028(3) -0.011(2) -0.001(2) -0.009(2)
C53 0.043(3) 0.036(3) 0.048(4) -0.011(3) 0.008(3) -0.022(2)
C54 0.050(3) 0.030(3) 0.041(3) 0.004(2) 0.006(3) -0.014(2)
C55 0.041(3) 0.027(2) 0.025(3) 0.002(2) 0.001(2) -0.008(2)
C60 0.020(2) 0.026(2) 0.0123(19) 0.0044(16) 0.0012(15) 0.0061(16)
C61 0.031(3) 0.030(2) 0.030(3) 0.002(2) 0.002(2) 0.005(2)
C62 0.043(3) 0.043(3) 0.039(3) 0.003(3) 0.003(2) 0.023(3)
C63 0.026(3) 0.069(4) 0.030(3) 0.012(3) 0.002(2) 0.013(3)
C64 0.023(2) 0.061(4) 0.022(2) 0.007(2) -0.0007(19) -0.005(2)
C65 0.028(2) 0.037(3) 0.020(2) 0.003(2) 0.0047(19) -0.003(2)
C70 0.023(2) 0.0173(18) 0.014(2) 0.0022(16) 0.0049(16) -0.0028(16)
C71 0.030(2) 0.027(2) 0.020(2) 0.0026(18) 0.0033(19) -0.0026(19)
C72 0.055(3) 0.029(2) 0.012(2) -0.0018(18) 0.004(2) -0.005(2)
C73 0.062(4) 0.028(2) 0.022(3) -0.002(2) 0.020(2) -0.008(2)
C74 0.041(3) 0.027(2) 0.031(3) 0.000(2) 0.021(2) -0.004(2)
C75 0.031(2) 0.025(2) 0.024(2) 0.0023(18) 0.0093(19) -0.0015(18)
B1 0.024(2) 0.016(2) 0.017(2) 0.0017(18) 0.0017(18) -0.0019(18)
Cl1 0.0357(6) 0.0207(5) 0.0202(5) -0.0036(4) 0.0110(4) 0.0021(4)

loop_
_atom_type_symbol
_atom_type_description
_atom_type_scat_dispersion_real
_atom_type_scat_dispersion_imag
_atom_type_scat_source
C C 0.0181 0.0091 'International Tables Vol C Tables 4.2.6.8 and 6.1.1.4'
H H 0.0000 0.0000 'International Tables Vol C Tables 4.2.6.8 and 6.1.1.4'
B B 0.0090 0.0039 'International Tables Vol C Tables 4.2.6.8 and 6.1.1.4'
Cl Cl 0.3639 0.7018 'International Tables Vol C Tables 4.2.6.8 and 6.1.1.4'
N N 0.0311 0.0180 'International Tables Vol C Tables 4.2.6.8 and 6.1.1.4'
O O 0.0492 0.0322 'International Tables Vol C Tables 4.2.6.8 and 6.1.1.4'
P P 0.2955 0.4335 'International Tables Vol C Tables 4.2.6.8 and 6.1.1.4'
Pt Pt -4.5932 6.9264 'International Tables Vol C Tables 4.2.6.8 and 6.1.1.4'
W W -5.4734 5.5774 'International Tables Vol C Tables 4.2.6.8 and 6.1.1.4'

loop_
_exptl_crystal_face_index_h
_exptl_crystal_face_index_k
_exptl_crystal_face_index_l
_exptl_crystal_face_perp_dist
-6 -2 6 0.0339
-1 -4 -14 0.0184
-1 3 15 0.0314
6 2 -6 0.0326
0 14 -5 0.0094
0 -15 1 0.0295

loop_
_geom_angle_atom_site_label_1
_geom_angle_atom_site_label_2
_geom_angle_atom_site_label_3
_geom_angle
_geom_angle_site_symmetry_1
_geom_angle_site_symmetry_3
_geom_angle_publ_flag
P1 Pt1 P2 160.12(4) . . ?
P1 Pt1 Cl1 87.33(4) . . ?
P2 Pt1 Cl1 84.13(4) . . ?
C1 Pt1 P1 93.01(12) . . ?
C1 Pt1 P2 98.59(12) . . ?
C1 Pt1 Cl1 169.63(12) . . ?
N3 W1 N1 80.44(13) . . ?
N3 W1 N5 84.04(13) . . ?
N5 W1 N1 80.05(13) . . ?
C1 W1 N1 173.35(16) . . ?
C1 W1 N3 105.91(16) . . ?
C1 W1 N5 102.32(16) . . ?
C1 W1 C2 89.11(18) . . ?
C1 W1 C3 84.93(18) . . ?
C2 W1 N1 89.06(15) . . ?
C2 W1 N3 88.79(15) . . ?
C2 W1 N5 167.80(15) . . ?
C3 W1 N1 88.78(16) . . ?
C3 W1 N3 169.06(17) . . ?
C3 W1 N5 92.28(16) . . ?
C3 W1 C2 92.95(18) . . ?
C20 P1 Pt1 116.43(16) . . ?
C20 P1 C30 104.4(2) . . ?
C20 P1 C40 103.5(2) . . ?
C30 P1 Pt1 118.72(15) . . ?
C30 P1 C40 103.5(2) . . ?
C40 P1 Pt1 108.58(14) . . ?
C50 P2 Pt1 118.69(14) . . ?
C60 P2 Pt1 101.76(14) . . ?
C60 P2 C50 107.4(2) . . ?
C70 P2 Pt1 124.97(14) . . ?
C70 P2 C50 99.03(19) . . ?
C70 P2 C60 103.2(2) . . ?
N2 N1 W1 119.5(3) . . ?
C5 N1 W1 133.1(3) . . ?
C5 N1 N2 107.2(4) . . ?
N1 N2 B1 119.8(3) . . ?
C7 N2 N1 109.9(4) . . ?
C7 N2 B1 130.3(4) . . ?
N4 N3 W1 121.3(3) . . ?
C10 N3 W1 131.6(3) . . ?
C10 N3 N4 107.0(3) . . ?
N3 N4 B1 120.2(3) . . ?
C12 N4 N3 109.9(4) . . ?
C12 N4 B1 129.8(4) . . ?
N6 N5 W1 120.6(3) . . ?
C15 N5 W1 133.0(3) . . ?
C15 N5 N6 106.4(3) . . ?
N5 N6 B1 120.6(3) . . ?
C17 N6 N5 109.9(4) . . ?
C17 N6 B1 129.1(4) . . ?
W1 C1 Pt1 169.0(2) . . ?
O1 C2 W1 174.3(4) . . ?
O2 C3 W1 179.3(5) . . ?
H4A C4 H4B 109.5 . . ?
H4A C4 H4C 109.5 . . ?
H4B C4 H4C 109.5 . . ?
C5 C4 H4A 109.5 . . ?
C5 C4 H4B 109.5 . . ?
C5 C4 H4C 109.5 . . ?
N1 C5 C4 122.8(4) . . ?
N1 C5 C6 109.2(4) . . ?
C6 C5 C4 127.9(4) . . ?
C5 C6 H6 126.7 . . ?
C7 C6 C5 106.6(4) . . ?
C7 C6 H6 126.7 . . ?
N2 C7 C6 107.1(4) . . ?
N2 C7 C8 124.1(4) . . ?
C6 C7 C8 128.8(4) . . ?
C7 C8 H8A 109.5 . . ?
C7 C8 H8B 109.5 . . ?
C7 C8 H8C 109.5 . . ?
H8A C8 H8B 109.5 . . ?
H8A C8 H8C 109.5 . . ?
H8B C8 H8C 109.5 . . ?
H9A C9 H9B 109.5 . . ?
H9A C9 H9C 109.5 . . ?
H9B C9 H9C 109.5 . . ?
C10 C9 H9A 109.5 . . ?
C10 C9 H9B 109.5 . . ?
C10 C9 H9C 109.5 . . ?
N3 C10 C9 123.1(4) . . ?
N3 C10 C11 109.3(4) . . ?
C11 C10 C9 127.5(4) . . ?
C10 C11 H11 126.8 . . ?
C12 C11 C10 106.4(4) . . ?
C12 C11 H11 126.8 . . ?
N4 C12 C11 107.3(4) . . ?
N4 C12 C13 124.0(4) . . ?
C11 C12 C13 128.6(4) . . ?
C12 C13 H13A 109.5 . . ?
C12 C13 H13B 109.5 . . ?
C12 C13 H13C 109.5 . . ?
H13A C13 H13B 109.5 . . ?
H13A C13 H13C 109.5 . . ?
H13B C13 H13C 109.5 . . ?
H14A C14 H14B 109.5 . . ?
H14A C14 H14C 109.5 . . ?
H14B C14 H14C 109.5 . . ?
C15 C14 H14A 109.5 . . ?
C15 C14 H14B 109.5 . . ?
C15 C14 H14C 109.5 . . ?
N5 C15 C14 122.5(4) . . ?
N5 C15 C16 109.8(4) . . ?
C16 C15 C14 127.6(4) . . ?
C15 C16 H16 127.0 . . ?
C17 C16 C15 106.0(4) . . ?
C17 C16 H16 127.0 . . ?
N6 C17 C16 107.9(4) . . ?
N6 C17 C18 122.3(4) . . ?
C16 C17 C18 129.8(4) . . ?
C17 C18 H18A 109.5 . . ?
C17 C18 H18B 109.5 . . ?
C17 C18 H18C 109.5 . . ?
H18A C18 H18B 109.5 . . ?
H18A C18 H18C 109.5 . . ?
H18B C18 H18C 109.5 . . ?
C21 C20 P1 121.8(4) . . ?
C25 C20 P1 119.4(4) . . ?
C25 C20 C21 118.8(4) . . ?
C20 C21 H21 119.9 . . ?
C22 C21 C20 120.3(5) . . ?
C22 C21 H21 119.9 . . ?
C21 C22 H22 119.9 . . ?
C23 C22 C21 120.1(5) . . ?
C23 C22 H22 119.9 . . ?
C22 C23 H23 120.1 . . ?
C24 C23 C22 119.8(5) . . ?
C24 C23 H23 120.1 . . ?
C23 C24 H24 120.0 . . ?
C25 C24 C23 120.0(5) . . ?
C25 C24 H24 120.0 . . ?
C20 C25 H25 119.5 . . ?
C24 C25 C20 121.0(5) . . ?
C24 C25 H25 119.5 . . ?
C31 C30 P1 120.4(4) . . ?
C31 C30 C35 119.8(5) . . ?
C35 C30 P1 119.7(4) . . ?
C30 C31 H31 120.2 . . ?
C30 C31 C32 119.6(6) . . ?
C32 C31 H31 120.2 . . ?
C31 C32 H32 119.6 . . ?
C33 C32 C31 120.8(6) . . ?
C33 C32 H32 119.6 . . ?
C32 C33 H33 120.1 . . ?
C32 C33 C34 119.7(5) . . ?
C34 C33 H33 120.1 . . ?
C33 C34 H34 119.8 . . ?
C33 C34 C35 120.4(6) . . ?
C35 C34 H34 119.8 . . ?
C30 C35 H35 120.2 . . ?
C34 C35 C30 119.6(6) . . ?
C34 C35 H35 120.2 . . ?
C41 C40 P1 118.6(3) . . ?
C45 C40 P1 121.7(3) . . ?
C45 C40 C41 119.7(4) . . ?
C40 C41 H41 119.9 . . ?
C42 C41 C40 120.3(4) . . ?
C42 C41 H41 119.9 . . ?
C41 C42 H42 120.1 . . ?
C41 C42 C43 119.9(5) . . ?
C43 C42 H42 120.1 . . ?
C42 C43 H43 119.9 . . ?
C44 C43 C42 120.2(4) . . ?
C44 C43 H43 119.9 . . ?
C43 C44 H44 119.7 . . ?
C43 C44 C45 120.6(5) . . ?
C45 C44 H44 119.7 . . ?
C40 C45 C44 119.4(4) . . ?
C40 C45 H45 120.3 . . ?
C44 C45 H45 120.3 . . ?
C51 C50 P2 120.1(3) . . ?
C55 C50 P2 119.3(3) . . ?
C55 C50 C51 120.6(4) . . ?
C50 C51 H51 120.7 . . ?
C52 C51 C50 118.7(5) . . ?
C52 C51 H51 120.7 . . ?
C51 C52 H52 119.4 . . ?
C53 C52 C51 121.2(5) . . ?
C53 C52 H52 119.4 . . ?
C52 C53 H53 120.3 . . ?
C52 C53 C54 119.4(5) . . ?
C54 C53 H53 120.3 . . ?
C53 C54 H54 120.2 . . ?
C55 C54 C53 119.6(5) . . ?
C55 C54 H54 120.2 . . ?
C50 C55 H55 119.8 . . ?
C54 C55 C50 120.4(5) . . ?
C54 C55 H55 119.8 . . ?
C61 C60 P2 123.9(4) . . ?
C61 C60 C65 119.3(4) . . ?
C65 C60 P2 116.7(3) . . ?
C60 C61 H61 120.1 . . ?
C60 C61 C62 119.7(5) . . ?
C62 C61 H61 120.1 . . ?
C61 C62 H62 119.9 . . ?
C63 C62 C61 120.2(5) . . ?
C63 C62 H62 119.9 . . ?
C62 C63 H63 119.9 . . ?
C62 C63 C64 120.2(5) . . ?
C64 C63 H63 119.9 . . ?
C63 C64 H64 119.9 . . ?
C65 C64 C63 120.1(5) . . ?
C65 C64 H64 119.9 . . ?
C60 C65 H65 119.8 . . ?
C64 C65 C60 120.5(5) . . ?
C64 C65 H65 119.8 . . ?
C71 C70 P2 123.7(4) . . ?
C71 C70 C75 119.2(4) . . ?
C75 C70 P2 117.0(3) . . ?
C70 C71 H71 119.8 . . ?
C72 C71 C70 120.4(5) . . ?
C72 C71 H71 119.8 . . ?
C71 C72 H72 119.6 . . ?
C73 C72 C71 120.7(5) . . ?
C73 C72 H72 119.6 . . ?
C72 C73 H73 120.2 . . ?
C72 C73 C74 119.7(5) . . ?
C74 C73 H73 120.2 . . ?
C73 C74 H74 119.8 . . ?
C73 C74 C75 120.3(5) . . ?
C75 C74 H74 119.8 . . ?
C70 C75 H75 120.2 . . ?
C74 C75 C70 119.6(5) . . ?
C74 C75 H75 120.2 . . ?
N2 B1 H1 109(3) . . ?
N4 B1 N2 109.4(3) . . ?
N4 B1 H1 109(2) . . ?
N6 B1 N2 108.6(3) . . ?
N6 B1 N4 109.6(4) . . ?
N6 B1 H1 111(3) . . ?

loop_
_geom_bond_atom_site_label_1
_geom_bond_atom_site_label_2
_geom_bond_distance
_geom_bond_site_symmetry_2
_geom_bond_publ_flag
Pt1 P1 2.3219(10) . ?
Pt1 P2 2.3234(10) . ?
Pt1 C1 1.944(5) . ?
Pt1 Cl1 2.4125(10) . ?
W1 N1 2.311(4) . ?
W1 N3 2.227(3) . ?
W1 N5 2.230(3) . ?
W1 C1 1.842(5) . ?
W1 C2 1.991(5) . ?
W1 C3 1.974(5) . ?
P1 C20 1.822(4) . ?
P1 C30 1.832(4) . ?
P1 C40 1.833(4) . ?
P2 C50 1.839(4) . ?
P2 C60 1.828(4) . ?
P2 C70 1.826(4) . ?
O1 C2 1.140(6) . ?
O2 C3 1.156(6) . ?
N1 N2 1.374(5) . ?
N1 C5 1.329(6) . ?
N2 C7 1.349(6) . ?
N2 B1 1.549(6) . ?
N3 N4 1.370(5) . ?
N3 C10 1.335(6) . ?
N4 C12 1.344(6) . ?
N4 B1 1.542(6) . ?
N5 N6 1.373(5) . ?
N5 C15 1.338(6) . ?
N6 C17 1.346(6) . ?
N6 B1 1.534(6) . ?
C4 H4A 0.9600 . ?
C4 H4B 0.9600 . ?
C4 H4C 0.9600 . ?
C4 C5 1.505(6) . ?
C5 C6 1.395(6) . ?
C6 H6 0.9300 . ?
C6 C7 1.379(7) . ?
C7 C8 1.492(6) . ?
C8 H8A 0.9600 . ?
C8 H8B 0.9600 . ?
C8 H8C 0.9600 . ?
C9 H9A 0.9600 . ?
C9 H9B 0.9600 . ?
C9 H9C 0.9600 . ?
C9 C10 1.497(6) . ?
C10 C11 1.389(7) . ?
C11 H11 0.9300 . ?
C11 C12 1.383(7) . ?
C12 C13 1.494(6) . ?
C13 H13A 0.9600 . ?
C13 H13B 0.9600 . ?
C13 H13C 0.9600 . ?
C14 H14A 0.9600 . ?
C14 H14B 0.9600 . ?
C14 H14C 0.9600 . ?
C14 C15 1.493(6) . ?
C15 C16 1.394(6) . ?
C16 H16 0.9300 . ?
C16 C17 1.371(6) . ?
C17 C18 1.493(6) . ?
C18 H18A 0.9600 . ?
C18 H18B 0.9600 . ?
C18 H18C 0.9600 . ?
C20 C21 1.397(7) . ?
C20 C25 1.388(7) . ?
C21 H21 0.9300 . ?
C21 C22 1.388(7) . ?
C22 H22 0.9300 . ?
C22 C23 1.387(8) . ?
C23 H23 0.9300 . ?
C23 C24 1.384(8) . ?
C24 H24 0.9300 . ?
C24 C25 1.383(7) . ?
C25 H25 0.9300 . ?
C30 C31 1.385(7) . ?
C30 C35 1.403(7) . ?
C31 H31 0.9300 . ?
C31 C32 1.388(8) . ?
C32 H32 0.9300 . ?
C32 C33 1.381(10) . ?
C33 H33 0.9300 . ?
C33 C34 1.384(10) . ?
C34 H34 0.9300 . ?
C34 C35 1.388(8) . ?
C35 H35 0.9300 . ?
C40 C41 1.401(6) . ?
C40 C45 1.393(6) . ?
C41 H41 0.9300 . ?
C41 C42 1.382(7) . ?
C42 H42 0.9300 . ?
C42 C43 1.395(7) . ?
C43 H43 0.9300 . ?
C43 C44 1.375(7) . ?
C44 H44 0.9300 . ?
C44 C45 1.402(7) . ?
C45 H45 0.9300 . ?
C50 C51 1.385(6) . ?
C50 C55 1.377(6) . ?
C51 H51 0.9300 . ?
C51 C52 1.382(7) . ?
C52 H52 0.9300 . ?
C52 C53 1.380(8) . ?
C53 H53 0.9300 . ?
C53 C54 1.393(8) . ?
C54 H54 0.9300 . ?
C54 C55 1.376(7) . ?
C55 H55 0.9300 . ?
C60 C61 1.393(6) . ?
C60 C65 1.395(7) . ?
C61 H61 0.9300 . ?
C61 C62 1.396(7) . ?
C62 H62 0.9300 . ?
C62 C63 1.378(9) . ?
C63 H63 0.9300 . ?
C63 C64 1.383(9) . ?
C64 H64 0.9300 . ?
C64 C65 1.379(7) . ?
C65 H65 0.9300 . ?
C70 C71 1.387(6) . ?
C70 C75 1.402(6) . ?
C71 H71 0.9300 . ?
C71 C72 1.387(7) . ?
C72 H72 0.9300 . ?
C72 C73 1.372(8) . ?
C73 H73 0.9300 . ?
C73 C74 1.388(8) . ?
C74 H74 0.9300 . ?
C74 C75 1.394(7) . ?
C75 H75 0.9300 . ?
B1 H1 1.11(5) . ?

loop_
_exptl_oxdiff_crystal_face_indexfrac_h
_exptl_oxdiff_crystal_face_indexfrac_k
_exptl_oxdiff_crystal_face_indexfrac_l
_exptl_oxdiff_crystal_face_x
_exptl_oxdiff_crystal_face_y
_exptl_oxdiff_crystal_face_z
-5.9438 -2.0540 5.8929 0.0583 -0.7510 -0.6577
-0.8989 -3.9012 -13.9409 0.0502 -0.6052 0.7945
-0.8269 3.0944 14.7830 -0.0308 0.3583 -0.9331
5.8924 1.9039 -6.3886 -0.0562 0.7264 0.6849
0.4483 13.9589 -4.6982 0.9415 0.2804 0.1872
0.3175 -14.6251 1.0855 -0.9561 -0.2841 0.0715
